data_7010906
loop_
_publ_author_name
'Bruce, Michael I.'
'Skelton, Brian W.'
'White, Allan H.'
'Zaitseva, Natasha N.'

_publ_section_title
;
 Reactions of Ru(C&#xE002;CPh)(PPh3)2Cp* with tetracyanoethene:
 cycloaddition, formation of unusual \h2-CNR complexes and
 oligomerisation via bridging cyanocarbon ligands
;
_journal_issue 24
_journal_name_full 'Journal of the Chemical Society, Dalton Transactions'
_journal_page_first 3627
_journal_paper_doi 10.1039/b105131h
_journal_year 2001
_chemical_formula_sum 'C81 H78 N12 O3 Ru3'
_chemical_formula_weight 1570.81
_space_group_IT_number 33
_symmetry_cell_setting orthorhombic
_symmetry_space_group_name_Hall 'P 2c -2n'
_symmetry_space_group_name_H-M 'P n a 21'
_cell_angle_alpha 90.00000
_cell_angle_beta 90.00000
_cell_angle_gamma 90.00000
_cell_formula_units_Z 4
_cell_length_a 28.509(3)
_cell_length_b 14.9250(10)
_cell_length_c 17.749(2)
_cell_measurement_reflns_used 7319
_cell_measurement_temperature 150
_cell_measurement_theta_max 24.4
_cell_measurement_theta_min 2.8
_cell_volume 7552.1(13)
_computing_cell_refinement 'Siemens SAINT (Siemens, 1995)'
_computing_data_collection 'Siemens SMART (Siemens, 1995)'
_computing_data_reduction 'xtal ADDREF SORTRF'
_computing_molecular_graphics xtal
_computing_publication_material 'xtal BONDLA CIFIO'
_computing_structure_refinement 'xtal CRYLSQ'
_computing_structure_solution xtal
_diffrn_ambient_temperature 150
_diffrn_measurement_device_type
;
Bruker SMART CCD diffractometer
;
_diffrn_measurement_method '\w scans'
_diffrn_radiation_detector 'CCD area detector'
_diffrn_radiation_monochromator graphite
_diffrn_radiation_source 'sealed tube'
_diffrn_radiation_type 'Mo K\a'
_diffrn_radiation_wavelength .71073
_diffrn_reflns_av_R_equivalents .073
_diffrn_reflns_av_sigmaI/netI .122
_diffrn_reflns_limit_h_max 47
_diffrn_reflns_limit_h_min 0
_diffrn_reflns_limit_k_max 25
_diffrn_reflns_limit_k_min 0
_diffrn_reflns_limit_l_max 29
_diffrn_reflns_limit_l_min -29
_diffrn_reflns_number 147610
_diffrn_reflns_theta_max 37.58
_diffrn_reflns_theta_min 1.92
_diffrn_standards_decay_% 0
_exptl_absorpt_coefficient_mu .648
_exptl_absorpt_correction_T_max .81
_exptl_absorpt_correction_T_min .68
_exptl_absorpt_correction_type multi-scan
_exptl_absorpt_process_details
;
SADABS; Sheldrick, 1996
;
_exptl_crystal_colour dark_orange
_exptl_crystal_density_diffrn 1.382
_exptl_crystal_description block
_exptl_crystal_F_000 3216
_exptl_crystal_size_max .35
_exptl_crystal_size_mid .28
_exptl_crystal_size_min .12
_refine_diff_density_max 1.767
_refine_diff_density_min -1.38
_refine_ls_abs_structure_details 'Flack xabs refined'
_refine_ls_abs_structure_Flack -.02(2)
_refine_ls_goodness_of_fit_all 1.274
_refine_ls_goodness_of_fit_ref 1.336
_refine_ls_hydrogen_treatment noref
_refine_ls_matrix_type full
_refine_ls_number_constraints 0
_refine_ls_number_parameters 872
_refine_ls_number_reflns .129535+05
_refine_ls_number_restraints 6
_refine_ls_R_factor_all .083
_refine_ls_R_factor_gt .045
_refine_ls_shift/su_max .082
_refine_ls_shift/su_mean .002
_refine_ls_structure_factor_coef F
_refine_ls_weighting_scheme calc
_refine_ls_wR_factor_all .051
_refine_ls_wR_factor_ref .044
_reflns_d_resolution_high .583
_reflns_d_resolution_low 10.581
_reflns_Friedel_coverage .968
_reflns_limit_h_max 47
_reflns_limit_h_min 0
_reflns_limit_k_max 25
_reflns_limit_k_min 0
_reflns_limit_l_max 29
_reflns_limit_l_min 0
_reflns_number_gt 13477
_reflns_number_total 19395
_reflns_threshold_expression 'F    > 4.00 sig(F   )'
_cod_data_source_file b105131h.txt
_cod_data_source_block br759
_cod_original_sg_symbol_Hall p_2c_-2n
_cod_original_sg_symbol_H-M P_n_a_21
_cod_database_code 7010906

loop_
_symmetry_equiv_pos_as_xyz
+x,+y,+z
-x,-y,1/2+z
1/2-x,1/2+y,1/2+z
1/2+x,1/2-y,+z

loop_
_atom_site_label
_atom_site_fract_x
_atom_site_fract_y
_atom_site_fract_z
_atom_site_U_iso_or_equiv
_atom_site_adp_type
_atom_site_calc_flag
_atom_site_calc_attached_atom
_atom_site_occupancy
_atom_site_disorder_assembly
_atom_site_disorder_group
Ru1 .442370(13) .46074(2) .50000 .01839(14) Uani ? ? 1.00000 ? ?
Ru2 .359787(13) .22975(2) .69306(3) .01778(14) Uani ? ? 1.00000 ? ?
Ru3 .290759(13) .69807(2) .77283(3) .01818(14) Uani ? ? 1.00000 ? ?
C11 .41489(17) .3275(3) .7283(3) .021(2) Uani ? ? 1.00000 ? ?
C111 .42630(17) .3806(3) .6636(3) .020(2) Uani ? ? 1.00000 ? ?
N111 .43301(14) .4194(3) .6088(2) .0200(19) Uani ? ? 1.00000 ? ?
C112 .45452(18) .2869(3) .7651(3) .027(2) Uani ? ? 1.00000 ? ?
N112 .4865(2) .2529(4) .7908(3) .042(3) Uani ? ? 1.00000 ? ?
C12 .36967(16) .3450(3) .7648(3) .019(2) Uani ? ? 1.00000 ? ?
C121 .3612(2) .3521(3) .8476(3) .023(2) Uani ? ? 1.00000 ? ?
C122 .3157(2) .3557(4) .8740(3) .028(3) Uani ? ? 1.00000 ? ?
C123 .3066(2) .3562(4) .9512(3) .036(3) Uani ? ? 1.00000 ? ?
C124 .3434(2) .3541(4) 1.0023(4) .041(3) Uani ? ? 1.00000 ? ?
C125 .3887(3) .3544(5) .9763(4) .042(4) Uani ? ? 1.00000 ? ?
C126 .3983(2) .3552(4) .8993(3) .034(3) Uani ? ? 1.00000 ? ?
C13 .33348(17) .3509(3) .7100(3) .020(2) Uani ? ? 1.00000 ? ?
C14 .29963(16) .4074(3) .6868(3) .021(2) Uani ? ? 1.00000 ? ?
C141 .29600(17) .4974(3) .7143(3) .022(2) Uani ? ? 1.00000 ? ?
N141 .29318(14) .5695(2) .7356(2) .0201(18) Uani ? ? 1.00000 ? ?
C142 .2664(2) .3795(4) .6303(3) .031(3) Uani ? ? 1.00000 ? ?
N142 .2410(2) .3528(4) .5866(4) .051(4) Uani ? ? 1.00000 ? ?
C21 .40731(17) .3353(3) .4622(3) .021(2) Uani ? ? 1.00000 ? ?
C211 .38617(18) .2944(3) .5268(3) .021(2) Uani ? ? 1.00000 ? ?
N211 .37159(15) .2636(3) .5813(2) .022(2) Uani ? ? 1.00000 ? ?
C212 .4371(2) .2757(4) .4202(3) .028(2) Uani ? ? 1.00000 ? ?
N212 .4624(2) .2276(4) .3897(3) .039(3) Uani ? ? 1.00000 ? ?
C22 .38564(16) .4160(3) .4291(3) .020(2) Uani ? ? 1.00000 ? ?
C221 .37676(17) .4307(3) .3475(3) .021(2) Uani ? ? 1.00000 ? ?
C222 .3618(2) .5155(4) .3229(3) .028(3) Uani ? ? 1.00000 ? ?
C223 .35098(18) .5297(4) .2474(4) .032(3) Uani ? ? 1.00000 ? ?
C224 .3544(2) .4610(4) .1961(3) .032(3) Uani ? ? 1.00000 ? ?
C225 .3693(2) .3773(4) .2194(3) .029(3) Uani ? ? 1.00000 ? ?
C226 .38014(19) .3624(3) .2949(3) .024(2) Uani ? ? 1.00000 ? ?
C23 .37435(17) .4798(3) .4861(3) .021(2) Uani ? ? 1.00000 ? ?
C24 .33739(16) .5324(3) .5054(3) .021(2) Uani ? ? 1.00000 ? ?
C241 .2910(2) .5253(4) .4731(3) .027(3) Uani ? ? 1.00000 ? ?
N241 .25376(19) .5233(4) .4486(3) .041(3) Uani ? ? 1.00000 ? ?
C242 .3443(2) .6047(4) .5565(3) .025(2) Uani ? ? 1.00000 ? ?
N242 .3510(2) .6650(3) .5957(3) .037(3) Uani ? ? 1.00000 ? ?
C31 .36779(15) .7042(3) .7708(3) .0200(19) Uani ? ? 1.00000 ? ?
C311 .38859(15) .6167(3) .7582(3) .021(2) Uani ? ? 1.00000 ? ?
N311 .40434(14) .5468(3) .7512(3) .029(2) Uani ? ? 1.00000 ? ?
C312 .38697(18) .7746(3) .7250(3) .025(2) Uani ? ? 1.00000 ? ?
N322 .40101(19) .8325(3) .6886(3) .036(3) Uani ? ? 1.00000 ? ?
C32 .34991(16) .7239(3) .8468(3) .020(2) Uani ? ? 1.00000 ? ?
C321 .36603(17) .8010(3) .8926(3) .021(2) Uani ? ? 1.00000 ? ?
C322 .41111(18) .8358(4) .8821(3) .026(2) Uani ? ? 1.00000 ? ?
C323 .4275(2) .9049(4) .9275(3) .031(3) Uani ? ? 1.00000 ? ?
C324 .3995(2) .9401(4) .9833(3) .034(3) Uani ? ? 1.00000 ? ?
C325 .3552(2) .9050(4) .9952(4) .035(3) Uani ? ? 1.00000 ? ?
C326 .3389(2) .8356(4) .9506(3) .028(3) Uani ? ? 1.00000 ? ?
C33 .31621(17) .6590(3) .8705(3) .020(2) Uani ? ? 1.00000 ? ?
C34 .30459(17) .6111(3) .9327(3) .023(2) Uani ? ? 1.00000 ? ?
C341 .33191(18) .6107(3) 1.0006(4) .027(2) Uani ? ? 1.00000 ? ?
N341 .3525(2) .6116(4) 1.0558(3) .040(3) Uani ? ? 1.00000 ? ?
C342 .2610(2) .5614(4) .9338(3) .029(3) Uani ? ? 1.00000 ? ?
N342 .2267(2) .5234(4) .9344(3) .042(3) Uani ? ? 1.00000 ? ?
H122 .29016 .35809 .83877 .03500 Uiso ? ? 1.00000 ? ?
H123 .27471 .35767 .96873 .04500 Uiso ? ? 1.00000 ? ?
H124 .33699 .35266 1.05522 .05100 Uiso ? ? 1.00000 ? ?
H125 .41428 .35353 1.01170 .05200 Uiso ? ? 1.00000 ? ?
H126 .43018 .35734 .88152 .04400 Uiso ? ? 1.00000 ? ?
H222 .35905 .56364 .35843 .03500 Uiso ? ? 1.00000 ? ?
H223 .34102 .58763 .23095 .04000 Uiso ? ? 1.00000 ? ?
H224 .34657 .47159 .14437 .03900 Uiso ? ? 1.00000 ? ?
H225 .37192 .32872 .18369 .03600 Uiso ? ? 1.00000 ? ?
H226 .39030 .30410 .31100 .03000 Uiso ? ? 1.00000 ? ?
H322 .43102 .81151 .84349 .03300 Uiso ? ? 1.00000 ? ?
H323 .45859 .92785 .91944 .03900 Uiso ? ? 1.00000 ? ?
H324 .41105 .98823 1.01374 .04300 Uiso ? ? 1.00000 ? ?
H325 .33564 .92877 1.03472 .04400 Uiso ? ? 1.00000 ? ?
H326 .30818 .81108 .95974 .03500 Uiso ? ? 1.00000 ? ?
C101 .4853(2) .5748(4) .5318(3) .029(3) Uani ? ? 1.00000 ? ?
C1011 .4772(2) .6370(5) .5971(4) .044(4) Uani ? ? 1.00000 ? ?
C102 .4706(2) .5872(4) .4555(4) .030(3) Uani ? ? 1.00000 ? ?
C1021 .4424(2) .6656(4) .4275(4) .038(3) Uani ? ? 1.00000 ? ?
C103 .49001(18) .5149(4) .4125(3) .027(3) Uani ? ? 1.00000 ? ?
C1031 .4864(2) .5023(4) .3283(3) .031(3) Uani ? ? 1.00000 ? ?
C104 .51855(18) .4613(4) .4604(3) .027(3) Uani ? ? 1.00000 ? ?
C1041 .5484(2) .3838(4) .4351(3) .034(3) Uani ? ? 1.00000 ? ?
C105 .51547(19) .4969(4) .5340(3) .029(3) Uani ? ? 1.00000 ? ?
C1051 .5407(2) .4660(5) .6023(4) .040(3) Uani ? ? 1.00000 ? ?
C201 .3586(2) .0858(3) .6561(3) .026(2) Uani ? ? 1.00000 ? ?
C2011 .3767(3) .0491(4) .5835(4) .038(3) Uani ? ? 1.00000 ? ?
C202 .3115(2) .1211(3) .6683(3) .026(2) Uani ? ? 1.00000 ? ?
C2021 .2722(3) .1242(4) .6125(4) .043(4) Uani ? ? 1.00000 ? ?
C203 .30735(17) .1431(3) .7462(4) .025(2) Uani ? ? 1.00000 ? ?
C2031 .2633(2) .1716(4) .7846(4) .039(3) Uani ? ? 1.00000 ? ?
C204 .35242(19) .1250(3) .7810(3) .026(2) Uani ? ? 1.00000 ? ?
C2041 .3623(2) .1288(4) .8639(3) .036(3) Uani ? ? 1.00000 ? ?
C205 .38294(19) .0874(3) .7257(3) .025(2) Uani ? ? 1.00000 ? ?
C2051 .4312(2) .0523(4) .7401(4) .036(3) Uani ? ? 1.00000 ? ?
C301 .23298(18) .7235(3) .6875(4) .028(2) Uani ? ? 1.00000 ? ?
C3011 .2215(2) .6687(4) .6194(4) .040(3) Uani ? ? 1.00000 ? ?
C302 .26031(18) .8015(3) .6897(3) .025(2) Uani ? ? 1.00000 ? ?
C3021 .2842(2) .8471(4) .6244(4) .037(3) Uani ? ? 1.00000 ? ?
C303 .26043(18) .8331(3) .7666(3) .027(2) Uani ? ? 1.00000 ? ?
C3031 .2823(2) .9211(3) .7894(4) .033(3) Uani ? ? 1.00000 ? ?
C304 .23078(18) .7762(3) .8103(3) .025(2) Uani ? ? 1.00000 ? ?
C3041 .2172(2) .7893(4) .8913(3) .031(3) Uani ? ? 1.00000 ? ?
C305 .21437(16) .7065(3) .7630(4) .029(3) Uani ? ? 1.00000 ? ?
C3051 .1791(2) .6360(4) .7807(4) .037(3) Uani ? ? 1.00000 ? ?
C011 .5057(4) .2023(7) .5896(6) .081(7) Uani ? ? 1.00000 ? ?
C012 .5446(4) .1594(7) .6333(7) .087(8) Uani ? ? 1.00000 ? ?
O012 .5422(4) .0811(6) .6510(6) .125(7) Uani ? ? 1.00000 ? ?
C013 .5857(5) .2111(9) .6570(9) .115(11) Uani ? ? 1.00000 ? ?
C021 .5153(4) .8792(8) .5699(7) .093(8) Uani ? ? 1.00000 ? ?
C022 .5472(4) .8478(6) .6321(7) .071(6) Uani ? ? 1.00000 ? ?
O022 .5827(3) .8081(6) .6203(6) .109(7) Uani ? ? 1.00000 ? ?
C023 .5316(4) .8667(8) .7074(7) .087(8) Uani ? ? 1.00000 ? ?
C031 .1750(7) .3713(12) .8008(11) .164(7) Uiso ? ? 1.00000 ? ?
C032 .1536(6) .3308(14) .8648(12) .212(11) Uiso ? ? 1.00000 ? ?
O032 .1737(7) .2640(13) .8975(10) .246(8) Uiso ? ? 1.00000 ? ?
C033 .1172(14) .382(3) .906(2) .45(3) Uiso ? ? 1.00000 ? ?
H1011a .45167 .67641 .58511 .06800 Uiso ? ? 1.00000 ? ?
H1011b .46798 .60167 .63989 .06800 Uiso ? ? 1.00000 ? ?
H1011c .50418 .66999 .60768 .06800 Uiso ? ? 1.00000 ? ?
H1021a .43619 .65710 .37450 .05800 Uiso ? ? 1.00000 ? ?
H1021b .41339 .66851 .45327 .05800 Uiso ? ? 1.00000 ? ?
H1021c .45965 .71963 .43346 .05800 Uiso ? ? 1.00000 ? ?
H1031a .51454 .47811 .30974 .04700 Uiso ? ? 1.00000 ? ?
H1031b .46097 .46248 .31767 .04700 Uiso ? ? 1.00000 ? ?
H1031c .48005 .55875 .30519 .04700 Uiso ? ? 1.00000 ? ?
H1041a .57812 .40784 .42117 .05300 Uiso ? ? 1.00000 ? ?
H1041b .55188 .34534 .47686 .05300 Uiso ? ? 1.00000 ? ?
H1041c .53472 .35485 .39157 .05300 Uiso ? ? 1.00000 ? ?
H1051a .54512 .40217 .60297 .06300 Uiso ? ? 1.00000 ? ?
H1051b .57070 .49369 .60832 .06300 Uiso ? ? 1.00000 ? ?
H1051c .52344 .48173 .64660 .06300 Uiso ? ? 1.00000 ? ?
H2011a .38806 -.00953 .59358 .06100 Uiso ? ? 1.00000 ? ?
H2011b .35066 .04541 .55003 .06100 Uiso ? ? 1.00000 ? ?
H2011c .40198 .08541 .56435 .06100 Uiso ? ? 1.00000 ? ?
H2021a .28258 .10688 .56360 .06500 Uiso ? ? 1.00000 ? ?
H2021b .24724 .08490 .62744 .06500 Uiso ? ? 1.00000 ? ?
H2021c .25971 .18362 .60909 .06500 Uiso ? ? 1.00000 ? ?
H2031a .27350 .21294 .82221 .05700 Uiso ? ? 1.00000 ? ?
H2031b .24602 .20359 .74720 .05700 Uiso ? ? 1.00000 ? ?
H2031c .24761 .12217 .80757 .05700 Uiso ? ? 1.00000 ? ?
H2041a .35889 .07163 .88623 .05500 Uiso ? ? 1.00000 ? ?
H2041b .39335 .15047 .87275 .05500 Uiso ? ? 1.00000 ? ?
H2041c .34115 .16971 .88712 .05500 Uiso ? ? 1.00000 ? ?
H2051a .44655 .09130 .77396 .05700 Uiso ? ? 1.00000 ? ?
H2051b .42871 -.00570 .76103 .05700 Uiso ? ? 1.00000 ? ?
H2051c .44842 .05038 .69351 .05700 Uiso ? ? 1.00000 ? ?
H3011a .20687 .61364 .63359 .06100 Uiso ? ? 1.00000 ? ?
H3011b .20132 .70037 .58625 .06100 Uiso ? ? 1.00000 ? ?
H3011c .24961 .65497 .59238 .06100 Uiso ? ? 1.00000 ? ?
H3021a .31063 .87993 .64340 .05900 Uiso ? ? 1.00000 ? ?
H3021b .29504 .80346 .58975 .05900 Uiso ? ? 1.00000 ? ?
H3021c .26304 .88704 .59931 .05900 Uiso ? ? 1.00000 ? ?
H3031a .31534 .91365 .79424 .05200 Uiso ? ? 1.00000 ? ?
H3031b .27627 .96492 .75130 .05200 Uiso ? ? 1.00000 ? ?
H3031c .26926 .93967 .83523 .05200 Uiso ? ? 1.00000 ? ?
H3041a .18602 .81084 .89923 .04800 Uiso ? ? 1.00000 ? ?
H3041b .23825 .83017 .91445 .04800 Uiso ? ? 1.00000 ? ?
H3041c .21952 .73262 .91682 .04800 Uiso ? ? 1.00000 ? ?
H3051a .16549 .65731 .82603 .05700 Uiso ? ? 1.00000 ? ?
H3051b .15715 .64133 .74071 .05700 Uiso ? ? 1.00000 ? ?
H3051c .19387 .57972 .78795 .05700 Uiso ? ? 1.00000 ? ?
H011a .50596 .26616 .58405 .11700 Uiso ? ? 1.00000 ? ?
H011b .50458 .17798 .53931 .11700 Uiso ? ? 1.00000 ? ?
H011c .47580 .18802 .61299 .11700 Uiso ? ? 1.00000 ? ?
H013a .60817 .18087 .68655 .17200 Uiso ? ? 1.00000 ? ?
H013b .60228 .24163 .61627 .17200 Uiso ? ? 1.00000 ? ?
H013c .57573 .26355 .68616 .17200 Uiso ? ? 1.00000 ? ?
H021a .52861 .87343 .52060 .14000 Uiso ? ? 1.00000 ? ?
H021b .48542 .85010 .57003 .14000 Uiso ? ? 1.00000 ? ?
H021c .51017 .94186 .57429 .14000 Uiso ? ? 1.00000 ? ?
H023a .54644 .82638 .74289 .12800 Uiso ? ? 1.00000 ? ?
H023b .54341 .92741 .72293 .12800 Uiso ? ? 1.00000 ? ?
H023c .49861 .86857 .71453 .12800 Uiso ? ? 1.00000 ? ?
H031a .18096 .33126 .76711 .25100 Uiso ? ? 1.00000 ? ?
H031b .15647 .41593 .77877 .25100 Uiso ? ? 1.00000 ? ?
H031c .20479 .39599 .81531 .25100 Uiso ? ? 1.00000 ? ?
H033a .12483 .43960 .90392 .42100 Uiso ? ? 1.00000 ? ?
H033b .08821 .37342 .88390 .42100 Uiso ? ? 1.00000 ? ?
H033c .11705 .36524 .95770 .42100 Uiso ? ? 1.00000 ? ?

loop_
_atom_site_aniso_label
_atom_site_aniso_U_11
_atom_site_aniso_U_22
_atom_site_aniso_U_33
_atom_site_aniso_U_12
_atom_site_aniso_U_13
_atom_site_aniso_U_23
Ru1 .01898(14) .01908(14) .01710(14) -.00221(13) .00210(16) -.00105(15)
Ru2 .02428(16) .01305(13) .01599(14) -.00161(13) -.00261(16) .00116(14)
Ru3 .01932(14) .01548(13) .01973(15) .00220(13) -.00048(15) -.00129(14)
C11 .025(2) .019(2) .019(2) -.0015(17) -.0011(18) .0025(17)
C111 .019(2) .019(2) .023(2) -.0016(17) -.0016(18) -.0059(18)
N111 .022(2) .0199(18) .0178(19) -.0018(15) .0012(16) -.0026(16)
C112 .034(2) .022(2) .023(3) -.0005(18) -.006(2) -.0009(18)
N112 .045(3) .034(3) .046(3) .005(2) -.019(3) -.003(2)
C12 .025(2) .0143(17) .017(2) -.0022(14) -.0017(17) -.0015(16)
C121 .036(3) .015(2) .018(2) -.0043(19) -.002(2) .0026(17)
C122 .039(3) .025(2) .021(2) .001(2) .001(2) .000(2)
C123 .052(4) .033(3) .022(3) -.003(3) .010(3) -.001(2)
C124 .063(4) .040(3) .019(2) -.014(3) .002(3) -.002(3)
C125 .054(4) .048(4) .023(3) -.015(3) -.011(3) -.002(3)
C126 .040(3) .036(3) .025(3) -.012(3) -.007(2) -.003(2)
C13 .025(2) .017(2) .017(2) -.0031(16) .0016(18) .0006(16)
C14 .024(2) .0170(19) .022(2) -.0019(16) -.001(2) .0020(18)
C141 .021(2) .023(2) .021(2) -.0001(17) -.0014(17) .0008(18)
N141 .0205(17) .0192(16) .021(2) .0019(14) -.0003(16) -.0013(15)
C142 .039(3) .023(2) .031(3) .004(2) -.007(3) -.000(2)
N142 .057(4) .039(3) .055(4) .001(3) -.029(3) -.003(3)
C21 .023(2) .022(2) .019(2) .0001(18) -.0016(19) .0014(18)
C211 .026(2) .017(2) .021(2) .0011(17) -.0042(19) -.0028(18)
N211 .027(2) .0165(17) .022(2) -.0006(15) -.0050(17) -.0007(16)
C212 .034(3) .027(2) .021(2) .001(2) -.004(2) -.003(2)
N212 .043(3) .042(3) .034(3) .013(2) -.003(2) -.012(2)
C22 .020(2) .020(2) .020(2) -.0024(17) .0017(18) .0016(18)
C221 .021(2) .024(2) .018(2) -.0039(18) .0011(18) .0031(18)
C222 .034(3) .026(2) .024(2) .002(2) .003(2) .004(2)
C223 .036(3) .037(3) .024(2) .002(2) -.001(3) .014(3)
C224 .037(3) .041(3) .017(2) -.003(2) -.001(2) .008(3)
C225 .031(3) .036(3) .020(2) -.005(2) -.001(2) .000(2)
C226 .027(2) .024(2) .021(2) -.0047(19) -.001(2) -.0002(19)
C23 .025(2) .020(2) .018(2) -.0027(17) .0008(18) .0016(17)
C24 .025(2) .021(2) .018(2) -.0007(17) .004(2) .001(2)
C241 .029(3) .026(2) .027(3) .004(2) .001(2) -.003(2)
N241 .032(3) .047(3) .045(3) .003(2) -.008(2) -.008(3)
C242 .028(3) .026(2) .022(2) .003(2) .005(2) -.000(2)
N242 .050(3) .030(2) .030(3) .001(2) .005(2) -.007(2)
C31 .023(2) .0176(17) .019(2) -.0008(16) .0017(19) -.0003(17)
C311 .019(2) .023(2) .020(2) .0006(15) .0010(18) -.0002(19)
N311 .027(2) .029(2) .031(2) .0027(16) -.001(2) -.002(2)
C312 .029(3) .023(2) .022(2) -.001(2) .002(2) -.003(2)
N322 .052(3) .029(2) .027(2) -.011(2) .002(2) .001(2)
C32 .019(2) .018(2) .022(2) .0019(16) -.0018(17) -.0001(18)
C321 .024(2) .020(2) .019(2) -.0001(18) -.0015(18) .0003(18)
C322 .023(2) .031(3) .024(2) -.001(2) -.004(2) .002(2)
C323 .033(3) .028(3) .033(3) -.010(2) -.007(2) .000(2)
C324 .043(3) .024(2) .036(3) -.005(2) -.013(3) -.004(2)
C325 .040(3) .030(3) .034(3) -.001(2) -.001(3) -.006(3)
C326 .030(3) .027(2) .026(3) .002(2) -.003(2) -.004(2)
C33 .020(2) .017(2) .021(2) .0031(16) .0013(18) -.0027(17)
C34 .023(2) .023(2) .022(2) .0010(18) .0014(19) .0024(19)
C341 .026(2) .028(2) .029(2) -.0009(18) .003(2) .005(2)
N341 .037(3) .049(3) .034(3) -.001(2) -.001(2) .012(3)
C342 .030(3) .029(3) .027(3) -.004(2) .003(2) .000(2)
N342 .040(3) .039(3) .047(3) -.010(2) .008(3) .003(3)
C101 .030(3) .025(3) .033(3) -.012(2) .008(2) -.007(2)
C1011 .039(3) .042(3) .051(4) -.019(3) .015(3) -.021(3)
C102 .030(3) .026(2) .035(3) -.009(2) .014(2) -.000(2)
C1021 .041(3) .025(3) .049(4) -.001(2) .019(3) .007(3)
C103 .022(2) .029(3) .030(3) -.007(2) .008(2) .001(2)
C1031 .028(3) .040(3) .027(3) -.000(2) .007(2) .006(2)
C104 .020(2) .033(3) .027(3) -.003(2) .004(2) -.001(2)
C1041 .028(3) .043(3) .030(3) .008(2) .000(2) -.004(3)
C105 .023(2) .042(3) .022(3) -.007(2) .004(2) -.006(2)
C1051 .027(3) .061(4) .031(3) -.006(3) -.003(2) -.003(3)
C201 .034(3) .017(2) .027(3) -.005(2) .003(2) -.001(2)
C2011 .064(4) .020(2) .029(3) -.004(3) .009(3) -.006(2)
C202 .032(3) .018(2) .026(3) -.0056(19) -.007(2) .0035(19)
C2021 .056(4) .027(3) .046(4) -.008(3) -.021(3) .001(3)
C203 .032(2) .0164(18) .027(2) -.0050(16) .004(2) .003(2)
C2031 .038(3) .025(2) .052(4) -.006(2) .006(3) .005(3)
C204 .037(3) .016(2) .025(2) -.0034(18) -.000(2) .0050(19)
C2041 .056(4) .030(3) .022(3) -.004(3) -.008(3) .005(2)
C205 .032(3) .014(2) .031(3) .0009(18) -.005(2) .0038(19)
C2051 .034(3) .029(3) .045(4) .006(2) -.002(3) .008(3)
C301 .028(2) .024(2) .033(3) .006(2) -.011(2) -.003(2)
C3011 .043(3) .034(3) .042(4) .008(3) -.018(3) -.011(3)
C302 .028(2) .021(2) .027(2) .0070(18) -.005(2) .001(2)
C3021 .052(4) .031(3) .028(3) .008(3) -.003(3) .006(2)
C303 .032(2) .0169(19) .031(3) .0074(17) -.002(2) -.000(2)
C3031 .045(3) .016(2) .039(3) .004(2) -.005(3) .001(2)
C304 .024(2) .022(2) .030(3) .0083(19) -.002(2) -.002(2)
C3041 .029(3) .032(3) .032(3) .009(2) .005(2) -.002(2)
C305 .022(2) .025(2) .040(4) .0062(17) -.002(2) -.004(2)
C3051 .027(3) .035(3) .049(4) -.001(2) -.004(3) -.004(3)
C011 .096(8) .082(7) .065(6) .012(6) .009(6) .003(6)
C012 .105(9) .061(6) .095(8) .002(6) .052(7) .001(6)
O012 .159(8) .075(5) .141(8) .013(5) .066(7) .034(6)
C013 .116(11) .097(10) .132(12) -.011(8) .031(9) .011(9)
C021 .088(8) .078(7) .112(9) -.032(6) -.018(7) .023(7)
C022 .070(6) .045(5) .097(8) -.011(4) -.000(6) .019(5)
O022 .081(5) .091(6) .153(9) .016(5) .016(5) -.017(6)
C023 .066(6) .118(9) .078(7) .013(6) .012(5) .026(7)

loop_
_atom_type_symbol
_atom_type_description
_atom_type_oxidation_number
_atom_type_number_in_cell
_atom_type_scat_dispersion_real
_atom_type_scat_dispersion_imag
_atom_type_scat_source
C ? 0 324 .002 .002 'Int Tables Vol IV Tables 2.2B and 2.3.1'
H ? 0 312 0 0 'Int Tables Vol IV Tables 2.2B and 2.3.1'
N ? 0 48 .004 .003 'Int Tables Vol IV Tables 2.2B and 2.3.1'
O ? 0 12 .008 .006 'Int Tables Vol IV Tables 2.2B and 2.3.1'
Ru ? 0 12 -1.42 .836 'Int Tables Vol IV Tables 2.2B and 2.3.1'

loop_
_diffrn_attenuator_code
_diffrn_attenuator_scale
? ?

loop_
_geom_angle_atom_site_label_1
_geom_angle_atom_site_label_2
_geom_angle_atom_site_label_3
_geom_angle_site_symmetry_1
_geom_angle_site_symmetry_2
_geom_angle_site_symmetry_3
_geom_angle
_geom_angle_publ_flag
N111 Ru1 C21 . . . 88.42(17) ?
N111 Ru1 C22 . . . 111.08(17) ?
N111 Ru1 C23 . . . 91.88(18) ?
N111 Ru1 C101 . . . 93.7(2) ?
N111 Ru1 C102 . . . 130.3(2) ?
N111 Ru1 C103 . . . 148.44(18) ?
N111 Ru1 C104 . . . 114.58(19) ?
N111 Ru1 C105 . . . 86.55(18) ?
C21 Ru1 C22 . . . 39.31(18) ?
C21 Ru1 C23 . . . 69.07(19) ?
C21 Ru1 C101 . . . 172.3(2) ?
C21 Ru1 C102 . . . 141.1(2) ?
C21 Ru1 C103 . . . 111.7(2) ?
C21 Ru1 C104 . . . 109.7(2) ?
C21 Ru1 C105 . . . 134.7(2) ?
C22 Ru1 C23 . . . 40.12(19) ?
C22 Ru1 C101 . . . 144.9(2) ?
C22 Ru1 C102 . . . 109.3(2) ?
C22 Ru1 C103 . . . 99.4(2) ?
C22 Ru1 C104 . . . 122.4(2) ?
C22 Ru1 C105 . . . 158.7(2) ?
C23 Ru1 C101 . . . 118.2(2) ?
C23 Ru1 C102 . . . 101.0(2) ?
C23 Ru1 C103 . . . 117.5(2) ?
C23 Ru1 C104 . . . 153.5(2) ?
C23 Ru1 C105 . . . 156.1(2) ?
C101 Ru1 C102 . . . 38.2(2) ?
C101 Ru1 C103 . . . 63.3(2) ?
C101 Ru1 C104 . . . 62.7(2) ?
C101 Ru1 C105 . . . 38.3(2) ?
C102 Ru1 C103 . . . 37.9(2) ?
C102 Ru1 C104 . . . 62.5(2) ?
C102 Ru1 C105 . . . 63.2(2) ?
C103 Ru1 C104 . . . 36.9(2) ?
C103 Ru1 C105 . . . 61.9(2) ?
C104 Ru1 C105 . . . 36.4(2) ?
C11 Ru2 C12 . . . 38.95(17) ?
C11 Ru2 C13 . . . 68.13(19) ?
C11 Ru2 N211 . . . 89.70(17) ?
C11 Ru2 C201 . . . 135.85(19) ?
C11 Ru2 C202 . . . 171.98(19) ?
C11 Ru2 C203 . . . 138.2(2) ?
C11 Ru2 C204 . . . 109.26(18) ?
C11 Ru2 C205 . . . 109.34(18) ?
C12 Ru2 C13 . . . 39.89(18) ?
C12 Ru2 N211 . . . 110.43(16) ?
C12 Ru2 C201 . . . 159.43(19) ?
C12 Ru2 C202 . . . 142.81(19) ?
C12 Ru2 C203 . . . 107.79(19) ?
C12 Ru2 C204 . . . 99.13(18) ?
C12 Ru2 C205 . . . 123.37(18) ?
C13 Ru2 N211 . . . 89.07(18) ?
C13 Ru2 C201 . . . 155.7(2) ?
C13 Ru2 C202 . . . 118.2(2) ?
C13 Ru2 C203 . . . 102.45(18) ?
C13 Ru2 C204 . . . 120.1(2) ?
C13 Ru2 C205 . . . 156.1(2) ?
N211 Ru2 C201 . . . 87.49(18) ?
N211 Ru2 C202 . . . 95.25(19) ?
N211 Ru2 C203 . . . 131.8(2) ?
N211 Ru2 C204 . . . 149.26(17) ?
N211 Ru2 C205 . . . 114.81(18) ?
C201 Ru2 C202 . . . 38.5(2) ?
C201 Ru2 C203 . . . 63.3(2) ?
C201 Ru2 C204 . . . 62.0(2) ?
C201 Ru2 C205 . . . 36.3(2) ?
C202 Ru2 C203 . . . 38.1(2) ?
C202 Ru2 C204 . . . 63.7(2) ?
C202 Ru2 C205 . . . 62.8(2) ?
C203 Ru2 C204 . . . 38.4(2) ?
C203 Ru2 C205 . . . 62.72(18) ?
C204 Ru2 C205 . . . 36.8(2) ?
N141 Ru3 C31 . . . 90.02(16) ?
N141 Ru3 C32 . . . 109.77(17) ?
N141 Ru3 C33 . . . 89.65(18) ?
N141 Ru3 C301 . . . 88.03(18) ?
N141 Ru3 C302 . . . 115.91(18) ?
N141 Ru3 C303 . . . 149.82(18) ?
N141 Ru3 C304 . . . 129.28(18) ?
N141 Ru3 C305 . . . 93.57(17) ?
C31 Ru3 C32 . . . 39.34(19) ?
C31 Ru3 C33 . . . 70.0(2) ?
C31 Ru3 C301 . . . 135.0(2) ?
C31 Ru3 C302 . . . 109.73(18) ?
C31 Ru3 C303 . . . 110.73(18) ?
C31 Ru3 C304 . . . 140.20(18) ?
C31 Ru3 C305 . . . 172.1(2) ?
C32 Ru3 C33 . . . 40.00(19) ?
C32 Ru3 C301 . . . 159.58(18) ?
C32 Ru3 C302 . . . 124.09(18) ?
C32 Ru3 C303 . . . 99.96(19) ?
C32 Ru3 C304 . . . 109.3(2) ?
C32 Ru3 C305 . . . 144.2(2) ?
C33 Ru3 C301 . . . 154.8(2) ?
C33 Ru3 C302 . . . 154.4(2) ?
C33 Ru3 C303 . . . 117.5(2) ?
C33 Ru3 C304 . . . 100.3(2) ?
C33 Ru3 C305 . . . 117.0(2) ?
C301 Ru3 C302 . . . 35.65(18) ?
C301 Ru3 C303 . . . 61.8(2) ?
C301 Ru3 C304 . . . 62.8(2) ?
C301 Ru3 C305 . . . 38.3(2) ?
C302 Ru3 C303 . . . 37.4(2) ?
C302 Ru3 C304 . . . 62.7(2) ?
C302 Ru3 C305 . . . 62.3(2) ?
C303 Ru3 C304 . . . 38.1(2) ?
C303 Ru3 C305 . . . 63.35(18) ?
C304 Ru3 C305 . . . 37.9(2) ?
Ru2 C11 C111 . . . 107.2(3) ?
Ru2 C11 C112 . . . 113.8(3) ?
Ru2 C11 C12 . . . 67.8(2) ?
C111 C11 C112 . . . 114.7(4) ?
C111 C11 C12 . . . 117.1(4) ?
C112 C11 C12 . . . 124.4(4) ?
C11 C111 N111 . . . 174.8(5) ?
Ru1 N111 C111 . . . 166.9(4) ?
C11 C112 N112 . . . 176.6(6) ?
Ru2 C12 C11 . . . 73.3(3) ?
Ru2 C12 C121 . . . 128.1(3) ?
Ru2 C12 C13 . . . 63.3(2) ?
C11 C12 C121 . . . 126.1(4) ?
C11 C12 C13 . . . 110.2(4) ?
C121 C12 C13 . . . 123.6(4) ?
C12 C121 C122 . . . 119.2(5) ?
C12 C121 C126 . . . 121.8(5) ?
C122 C121 C126 . . . 119.0(5) ?
C121 C122 C123 . . . 120.5(5) ?
C121 C122 H122 . . . 119.5 ?
C123 C122 H122 . . . 120.0 ?
C122 C123 C124 . . . 120.2(6) ?
C122 C123 H123 . . . 119.5 ?
C124 C123 H123 . . . 120.2 ?
C123 C124 C125 . . . 119.4(6) ?
C123 C124 H124 . . . 119.9 ?
C125 C124 H124 . . . 120.6 ?
C124 C125 C126 . . . 121.0(6) ?
C124 C125 H125 . . . 119.6 ?
C126 C125 H125 . . . 119.5 ?
C121 C126 C125 . . . 119.7(6) ?
C121 C126 H126 . . . 119.8 ?
C125 C126 H126 . . . 120.5 ?
Ru2 C13 C12 . . . 76.9(3) ?
Ru2 C13 C14 . . . 142.9(4) ?
C12 C13 C14 . . . 140.2(4) ?
C13 C14 C141 . . . 122.4(5) ?
C13 C14 C142 . . . 120.1(4) ?
C141 C14 C142 . . . 117.4(4) ?
C14 C141 N141 . . . 179.4(5) ?
Ru3 N141 C141 . . . 177.9(4) ?
C14 C142 N142 . . . 176.2(6) ?
Ru1 C21 C211 . . . 107.8(3) ?
Ru1 C21 C212 . . . 114.3(4) ?
Ru1 C21 C22 . . . 67.7(3) ?
C211 C21 C212 . . . 113.6(4) ?
C211 C21 C22 . . . 119.4(4) ?
C212 C21 C22 . . . 123.1(5) ?
C21 C211 N211 . . . 175.6(5) ?
Ru2 N211 C211 . . . 164.0(4) ?
C21 C212 N212 . . . 176.6(6) ?
Ru1 C22 C21 . . . 72.9(3) ?
Ru1 C22 C221 . . . 130.6(3) ?
Ru1 C22 C23 . . . 63.1(3) ?
C21 C22 C221 . . . 125.4(4) ?
C21 C22 C23 . . . 110.9(4) ?
C221 C22 C23 . . . 123.7(4) ?
C22 C221 C222 . . . 119.2(4) ?
C22 C221 C226 . . . 122.4(5) ?
C222 C221 C226 . . . 118.3(5) ?
C221 C222 C223 . . . 120.3(5) ?
C221 C222 H222 . . . 119.7 ?
C223 C222 H222 . . . 120.0 ?
C222 C223 C224 . . . 120.6(5) ?
C222 C223 H223 . . . 119.9 ?
C224 C223 H223 . . . 119.5 ?
C223 C224 C225 . . . 119.8(5) ?
C223 C224 H224 . . . 119.6 ?
C225 C224 H224 . . . 120.6 ?
C224 C225 C226 . . . 120.1(5) ?
C224 C225 H225 . . . 120.3 ?
C226 C225 H225 . . . 119.6 ?
C221 C226 C225 . . . 121.0(5) ?
C221 C226 H226 . . . 119.1 ?
C225 C226 H226 . . . 119.9 ?
Ru1 C23 C22 . . . 76.7(3) ?
Ru1 C23 C24 . . . 144.5(4) ?
C22 C23 C24 . . . 137.7(5) ?
C23 C24 C241 . . . 124.6(5) ?
C23 C24 C242 . . . 119.4(4) ?
C241 C24 C242 . . . 115.8(4) ?
C24 C241 N241 . . . 177.0(6) ?
C24 C242 N242 . . . 177.1(6) ?
Ru3 C31 C311 . . . 111.9(3) ?
Ru3 C31 C312 . . . 114.9(3) ?
Ru3 C31 C32 . . . 69.3(2) ?
C311 C31 C312 . . . 114.5(4) ?
C311 C31 C32 . . . 117.6(4) ?
C312 C31 C32 . . . 120.3(4) ?
C31 C311 N311 . . . 177.1(6) ?
C31 C312 N322 . . . 177.8(6) ?
Ru3 C32 C31 . . . 71.3(3) ?
Ru3 C32 C321 . . . 135.3(3) ?
Ru3 C32 C33 . . . 62.3(3) ?
C31 C32 C321 . . . 123.4(4) ?
C31 C32 C33 . . . 111.6(4) ?
C321 C32 C33 . . . 125.0(4) ?
C32 C321 C322 . . . 119.9(4) ?
C32 C321 C326 . . . 121.5(4) ?
C322 C321 C326 . . . 118.3(5) ?
C321 C322 C323 . . . 120.4(5) ?
C321 C322 H322 . . . 119.9 ?
C323 C322 H322 . . . 119.7 ?
C322 C323 C324 . . . 120.5(5) ?
C322 C323 H323 . . . 119.2 ?
C324 C323 H323 . . . 120.3 ?
C323 C324 C325 . . . 119.6(5) ?
C323 C324 H324 . . . 119.7 ?
C325 C324 H324 . . . 120.7 ?
C324 C325 C326 . . . 120.1(6) ?
C324 C325 H325 . . . 120.0 ?
C326 C325 H325 . . . 119.9 ?
C321 C326 C325 . . . 121.1(5) ?
C321 C326 H326 . . . 119.4 ?
C325 C326 H326 . . . 119.5 ?
Ru3 C33 C32 . . . 77.7(3) ?
Ru3 C33 C34 . . . 141.6(4) ?
C32 C33 C34 . . . 139.7(5) ?
C33 C34 C341 . . . 123.6(5) ?
C33 C34 C342 . . . 119.4(5) ?
C341 C34 C342 . . . 116.9(5) ?
C34 C341 N341 . . . 177.8(6) ?
C34 C342 N342 . . . 179.2(6) ?
Ru1 C101 C1011 . . . 126.8(4) ?
Ru1 C101 C102 . . . 71.9(3) ?
Ru1 C101 C105 . . . 73.2(3) ?
C1011 C101 C102 . . . 127.3(5) ?
C1011 C101 C105 . . . 124.6(5) ?
C102 C101 C105 . . . 107.6(5) ?
C101 C1011 H1011a . . . 109.0 ?
C101 C1011 H1011b . . . 108.2 ?
C101 C1011 H1011c . . . 110.8 ?
H1011a C1011 H1011b . . . 107.7 ?
H1011a C1011 H1011c . . . 110.3 ?
H1011b C1011 H1011c . . . 110.8 ?
Ru1 C102 C101 . . . 69.9(3) ?
Ru1 C102 C1021 . . . 126.2(4) ?
Ru1 C102 C103 . . . 71.7(3) ?
C101 C102 C1021 . . . 124.7(5) ?
C101 C102 C103 . . . 107.1(5) ?
C1021 C102 C103 . . . 128.0(6) ?
C102 C1021 H1021a . . . 108.5 ?
C102 C1021 H1021b . . . 110.2 ?
C102 C1021 H1021c . . . 110.3 ?
H1021a C1021 H1021b . . . 108.5 ?
H1021a C1021 H1021c . . . 108.2 ?
H1021b C1021 H1021c . . . 111.1 ?
Ru1 C103 C102 . . . 70.4(3) ?
Ru1 C103 C1031 . . . 127.3(4) ?
Ru1 C103 C104 . . . 74.1(3) ?
C102 C103 C1031 . . . 126.5(5) ?
C102 C103 C104 . . . 109.0(5) ?
C1031 C103 C104 . . . 124.1(5) ?
C103 C1031 H1031a . . . 109.7 ?
C103 C1031 H1031b . . . 109.0 ?
C103 C1031 H1031c . . . 109.1 ?
H1031a C1031 H1031b . . . 109.9 ?
H1031a C1031 H1031c . . . 110.5 ?
H1031b C1031 H1031c . . . 108.7 ?
Ru1 C104 C103 . . . 69.0(3) ?
Ru1 C104 C1041 . . . 128.9(4) ?
Ru1 C104 C105 . . . 70.0(3) ?
C103 C104 C1041 . . . 125.2(5) ?
C103 C104 C105 . . . 107.8(5) ?
C1041 C104 C105 . . . 127.0(5) ?
C104 C1041 H1041a . . . 107.0 ?
C104 C1041 H1041b . . . 107.0 ?
C104 C1041 H1041c . . . 110.8 ?
H1041a C1041 H1041b . . . 109.7 ?
H1041a C1041 H1041c . . . 108.7 ?
H1041b C1041 H1041c . . . 113.4 ?
Ru1 C105 C101 . . . 68.5(3) ?
Ru1 C105 C104 . . . 73.6(3) ?
Ru1 C105 C1051 . . . 126.7(4) ?
C101 C105 C104 . . . 108.4(5) ?
C101 C105 C1051 . . . 124.0(5) ?
C104 C105 C1051 . . . 127.5(5) ?
C105 C1051 H1051a . . . 112.3 ?
C105 C1051 H1051b . . . 113.0 ?
C105 C1051 H1051c . . . 110.2 ?
H1051a C1051 H1051b . . . 108.2 ?
H1051a C1051 H1051c . . . 107.5 ?
H1051b C1051 H1051c . . . 105.3 ?
Ru2 C201 C2011 . . . 126.7(4) ?
Ru2 C201 C202 . . . 68.0(3) ?
Ru2 C201 C205 . . . 73.8(3) ?
C2011 C201 C202 . . . 125.5(5) ?
C2011 C201 C205 . . . 126.1(5) ?
C202 C201 C205 . . . 108.3(5) ?
C201 C2011 H2011a . . . 107.1 ?
C201 C2011 H2011b . . . 106.9 ?
C201 C2011 H2011c . . . 111.0 ?
H2011a C2011 H2011b . . . 109.2 ?
H2011a C2011 H2011c . . . 109.2 ?
H2011b C2011 H2011c . . . 113.2 ?
Ru2 C202 C201 . . . 73.5(3) ?
Ru2 C202 C2021 . . . 125.9(4) ?
Ru2 C202 C203 . . . 71.6(3) ?
C201 C202 C2021 . . . 127.0(5) ?
C201 C202 C203 . . . 107.7(5) ?
C2021 C202 C203 . . . 125.0(5) ?
C202 C2021 H2021a . . . 111.2 ?
C202 C2021 H2021b . . . 110.7 ?
C202 C2021 H2021c . . . 110.4 ?
H2021a C2021 H2021b . . . 108.5 ?
H2021a C2021 H2021c . . . 108.0 ?
H2021b C2021 H2021c . . . 108.0 ?
Ru2 C203 C202 . . . 70.2(3) ?
Ru2 C203 C2031 . . . 127.1(3) ?
Ru2 C203 C204 . . . 71.9(3) ?
C202 C203 C2031 . . . 125.3(5) ?
C202 C203 C204 . . . 107.3(5) ?
C2031 C203 C204 . . . 127.2(6) ?
C203 C2031 H2031a . . . 104.3 ?
C203 C2031 H2031b . . . 105.0 ?
C203 C2031 H2031c . . . 111.6 ?
H2031a C2031 H2031b . . . 108.7 ?
H2031a C2031 H2031c . . . 110.2 ?
H2031b C2031 H2031c . . . 116.3 ?
Ru2 C204 C203 . . . 69.7(3) ?
Ru2 C204 C2041 . . . 130.2(4) ?
Ru2 C204 C205 . . . 74.6(3) ?
C203 C204 C2041 . . . 125.3(5) ?
C203 C204 C205 . . . 108.7(5) ?
C2041 C204 C205 . . . 125.1(5) ?
C204 C2041 H2041a . . . 110.9 ?
C204 C2041 H2041b . . . 110.5 ?
C204 C2041 H2041c . . . 109.3 ?
H2041a C2041 H2041b . . . 109.3 ?
H2041a C2041 H2041c . . . 109.3 ?
H2041b C2041 H2041c . . . 107.4 ?
Ru2 C205 C201 . . . 69.9(3) ?
Ru2 C205 C204 . . . 68.6(3) ?
Ru2 C205 C2051 . . . 129.2(4) ?
C201 C205 C204 . . . 107.9(5) ?
C201 C205 C2051 . . . 126.4(5) ?
C204 C205 C2051 . . . 125.6(5) ?
C205 C2051 H2051a . . . 108.6 ?
C205 C2051 H2051b . . . 108.7 ?
C205 C2051 H2051c . . . 109.5 ?
H2051a C2051 H2051b . . . 110.4 ?
H2051a C2051 H2051c . . . 109.1 ?
H2051b C2051 H2051c . . . 110.5 ?
Ru3 C301 C3011 . . . 127.3(4) ?
Ru3 C301 C302 . . . 73.5(3) ?
Ru3 C301 C305 . . . 67.9(3) ?
C3011 C301 C302 . . . 126.7(6) ?
C3011 C301 C305 . . . 124.5(5) ?
C302 C301 C305 . . . 108.7(5) ?
C301 C3011 H3011a . . . 110.6 ?
C301 C3011 H3011b . . . 111.2 ?
C301 C3011 H3011c . . . 109.9 ?
H3011a C3011 H3011b . . . 109.0 ?
H3011a C3011 H3011c . . . 108.3 ?
H3011b C3011 H3011c . . . 107.8 ?
Ru3 C302 C301 . . . 70.8(3) ?
Ru3 C302 C3021 . . . 128.7(4) ?
Ru3 C302 C303 . . . 67.2(3) ?
C301 C302 C3021 . . . 127.3(5) ?
C301 C302 C303 . . . 107.4(5) ?
C3021 C302 C303 . . . 125.3(5) ?
C302 C3021 H3021a . . . 108.4 ?
C302 C3021 H3021b . . . 109.6 ?
C302 C3021 H3021c . . . 110.8 ?
H3021a C3021 H3021b . . . 108.7 ?
H3021a C3021 H3021c . . . 109.9 ?
H3021b C3021 H3021c . . . 109.3 ?
Ru3 C303 C302 . . . 75.4(3) ?
Ru3 C303 C3031 . . . 128.5(4) ?
Ru3 C303 C304 . . . 70.1(3) ?
C302 C303 C3031 . . . 122.6(5) ?
C302 C303 C304 . . . 108.5(4) ?
C3031 C303 C304 . . . 128.1(5) ?
C303 C3031 H3031a . . . 109.3 ?
C303 C3031 H3031b . . . 109.4 ?
C303 C3031 H3031c . . . 109.0 ?
H3031a C3031 H3031b . . . 108.8 ?
H3031a C3031 H3031c . . . 110.3 ?
H3031b C3031 H3031c . . . 109.9 ?
Ru3 C304 C303 . . . 71.8(3) ?
Ru3 C304 C3041 . . . 124.5(4) ?
Ru3 C304 C305 . . . 71.6(3) ?
C303 C304 C3041 . . . 126.5(5) ?
C303 C304 C305 . . . 108.1(5) ?
C3041 C304 C305 . . . 125.4(5) ?
C304 C3041 H3041a . . . 115.1 ?
C304 C3041 H3041b . . . 109.5 ?
C304 C3041 H3041c . . . 108.5 ?
H3041a C3041 H3041b . . . 108.0 ?
H3041a C3041 H3041c . . . 106.9 ?
H3041b C3041 H3041c . . . 108.6 ?
Ru3 C305 C301 . . . 73.9(3) ?
Ru3 C305 C304 . . . 70.5(3) ?
Ru3 C305 C3051 . . . 127.9(4) ?
C301 C305 C304 . . . 107.2(4) ?
C301 C305 C3051 . . . 124.1(5) ?
C304 C305 C3051 . . . 128.0(6) ?
C305 C3051 H3051a . . . 102.6 ?
C305 C3051 H3051b . . . 103.2 ?
C305 C3051 H3051c . . . 110.7 ?
H3051a C3051 H3051b . . . 109.8 ?
H3051a C3051 H3051c . . . 111.3 ?
H3051b C3051 H3051c . . . 117.9 ?
C012 C011 H011a . . . 118.2 ?
C012 C011 H011b . . . 110.1 ?
C012 C011 H011c . . . 109.5 ?
H011a C011 H011b . . . 106.2 ?
H011a C011 H011c . . . 105.6 ?
H011b C011 H011c . . . 106.5 ?
C011 C012 O012 . . . 120.2(11) ?
C011 C012 C013 . . . 121.1(10) ?
O012 C012 C013 . . . 118.7(12) ?
C012 C013 H013a . . . 116.7 ?
C012 C013 H013b . . . 114.9 ?
C012 C013 H013c . . . 109.9 ?
H013a C013 H013b . . . 107.8 ?
H013a C013 H013c . . . 106.6 ?
H013b C013 H013c . . . 99.2 ?
C022 C021 H021a . . . 113.8 ?
C022 C021 H021b . . . 113.2 ?
C022 C021 H021c . . . 109.8 ?
H021a C021 H021b . . . 108.4 ?
H021a C021 H021c . . . 103.0 ?
H021b C021 H021c . . . 108.0 ?
C021 C022 O022 . . . 122.6(11) ?
C021 C022 C023 . . . 115.7(9) ?
O022 C022 C023 . . . 121.6(11) ?
C022 C023 H023a . . . 110.3 ?
C022 C023 H023b . . . 109.2 ?
C022 C023 H023c . . . 115.9 ?
H023a C023 H023b . . . 103.6 ?
H023a C023 H023c . . . 111.4 ?
H023b C023 H023c . . . 105.6 ?
C032 C031 H031a . . . 110.1 ?
C032 C031 H031b . . . 113.1 ?
C032 C031 H031c . . . 109.2 ?
H031a C031 H031b . . . 108 ?
H031a C031 H031c . . . 106.2 ?
H031b C031 H031c . . . 109.7 ?
C031 C032 O032 . . . 119.8(18) ?
C031 C032 C033 . . . 118(2) ?
O032 C032 C033 . . . 119(2) ?
C032 C033 H033a . . . 108 ?
C032 C033 H033b . . . 110 ?
C032 C033 H033c . . . 110 ?
H033a C033 H033b . . . 110 ?
H033a C033 H033c . . . 107 ?
H033b C033 H033c . . . 111 ?

loop_
_geom_bond_atom_site_label_1
_geom_bond_atom_site_label_2
_geom_bond_site_symmetry_1
_geom_bond_site_symmetry_2
_geom_bond_distance
_geom_bond_publ_flag
Ru1 N111 . . 2.044(4) ?
Ru1 C21 . . 2.226(5) ?
Ru1 C22 . . 2.155(5) ?
Ru1 C23 . . 1.975(5) ?
Ru1 C101 . . 2.171(6) ?
Ru1 C102 . . 2.198(6) ?
Ru1 C103 . . 2.216(6) ?
Ru1 C104 . . 2.283(5) ?
Ru1 C105 . . 2.235(5) ?
Ru2 C11 . . 2.234(5) ?
Ru2 C12 . . 2.159(4) ?
Ru2 C13 . . 1.980(5) ?
Ru2 N211 . . 2.074(4) ?
Ru2 C201 . . 2.247(5) ?
Ru2 C202 . . 2.172(5) ?
Ru2 C203 . . 2.191(5) ?
Ru2 C204 . . 2.219(5) ?
Ru2 C205 . . 2.298(5) ?
Ru3 N141 . . 2.031(4) ?
Ru3 C31 . . 2.198(4) ?
Ru3 C32 . . 2.171(5) ?
Ru3 C33 . . 1.969(5) ?
Ru3 C301 . . 2.270(6) ?
Ru3 C302 . . 2.305(5) ?
Ru3 C303 . . 2.196(5) ?
Ru3 C304 . . 2.174(5) ?
Ru3 C305 . . 2.188(5) ?
C11 C111 . . 1.432(7) ?
C11 C112 . . 1.439(7) ?
C11 C12 . . 1.466(7) ?
C111 N111 . . 1.149(7) ?
C112 N112 . . 1.139(8) ?
C12 C121 . . 1.492(7) ?
C12 C13 . . 1.422(7) ?
C121 C122 . . 1.383(8) ?
C121 C126 . . 1.400(8) ?
C122 C123 . . 1.394(8) ?
C122 H122 . . .960 ?
C123 C124 . . 1.386(9) ?
C123 H123 . . .962 ?
C124 C125 . . 1.372(10) ?
C124 H124 . . .957 ?
C125 C126 . . 1.392(9) ?
C125 H125 . . .963 ?
C126 H126 . . .964 ?
C13 C14 . . 1.347(7) ?
C14 C141 . . 1.432(7) ?
C14 C142 . . 1.442(8) ?
C141 N141 . . 1.143(6) ?
C142 N142 . . 1.133(9) ?
C21 C211 . . 1.433(7) ?
C21 C212 . . 1.439(7) ?
C21 C22 . . 1.475(7) ?
C211 N211 . . 1.149(7) ?
C212 N212 . . 1.153(8) ?
C22 C221 . . 1.486(7) ?
C22 C23 . . 1.427(7) ?
C221 C222 . . 1.406(7) ?
C221 C226 . . 1.386(7) ?
C222 C223 . . 1.391(9) ?
C222 H222 . . .959 ?
C223 C224 . . 1.376(8) ?
C223 H223 . . .955 ?
C224 C225 . . 1.382(8) ?
C224 H224 . . .957 ?
C225 C226 . . 1.392(8) ?
C225 H225 . . .966 ?
C226 H226 . . .960 ?
C23 C24 . . 1.358(7) ?
C24 C241 . . 1.444(7) ?
C24 C242 . . 1.424(7) ?
C241 N241 . . 1.149(8) ?
C242 N242 . . 1.153(7) ?
C31 C311 . . 1.452(6) ?
C31 C312 . . 1.436(7) ?
C31 C32 . . 1.471(7) ?
C311 N311 . . 1.142(6) ?
C312 N322 . . 1.151(7) ?
C32 C321 . . 1.483(7) ?
C32 C33 . . 1.429(7) ?
C321 C322 . . 1.399(7) ?
C321 C326 . . 1.387(7) ?
C322 C323 . . 1.390(8) ?
C322 H322 . . .960 ?
C323 C324 . . 1.375(9) ?
C323 H323 . . .962 ?
C324 C325 . . 1.385(9) ?
C324 H324 . . .957 ?
C325 C326 . . 1.385(8) ?
C325 H325 . . .963 ?
C326 H326 . . .963 ?
C33 C34 . . 1.356(7) ?
C34 C341 . . 1.434(8) ?
C34 C342 . . 1.448(8) ?
C341 N341 . . 1.143(8) ?
C342 N342 . . 1.130(8) ?
C101 C1011 . . 1.502(9) ?
C101 C102 . . 1.430(9) ?
C101 C105 . . 1.447(8) ?
C1011 H1011a . . .959 ?
C1011 H1011b . . .962 ?
C1011 H1011c . . .932 ?
C102 C1021 . . 1.504(8) ?
C102 C103 . . 1.433(8) ?
C1021 H1021a . . .966 ?
C1021 H1021b . . .946 ?
C1021 H1021c . . .951 ?
C103 C1031 . . 1.509(8) ?
C103 C104 . . 1.424(8) ?
C1031 H1031a . . .939 ?
C1031 H1031b . . .956 ?
C1031 H1031c . . .955 ?
C104 C1041 . . 1.503(8) ?
C104 C105 . . 1.412(8) ?
C1041 H1041a . . .953 ?
C1041 H1041b . . .944 ?
C1041 H1041c . . .967 ?
C105 C1051 . . 1.485(9) ?
C1051 H1051a . . .961 ?
C1051 H1051b . . .955 ?
C1051 H1051c . . .957 ?
C201 C2011 . . 1.491(8) ?
C201 C202 . . 1.459(8) ?
C201 C205 . . 1.418(8) ?
C2011 H2011a . . .950 ?
C2011 H2011b . . .953 ?
C2011 H2011c . . .964 ?
C202 C2021 . . 1.496(9) ?
C202 C203 . . 1.426(8) ?
C2021 H2021a . . .953 ?
C2021 H2021b . . .959 ?
C2021 H2021c . . .958 ?
C203 C2031 . . 1.492(8) ?
C203 C204 . . 1.451(7) ?
C2031 H2031a . . .954 ?
C2031 H2031b . . .955 ?
C2031 H2031c . . .954 ?
C204 C2041 . . 1.499(8) ?
C204 C205 . . 1.426(8) ?
C2041 H2041a . . .947 ?
C2041 H2041b . . .955 ?
C2041 H2041c . . .952 ?
C205 C2051 . . 1.494(8) ?
C2051 H2051a . . .945 ?
C2051 H2051b . . .944 ?
C2051 H2051c . . .962 ?
C301 C3011 . . 1.495(9) ?
C301 C302 . . 1.401(7) ?
C301 C305 . . 1.463(9) ?
C3011 H3011a . . .956 ?
C3011 H3011b . . .949 ?
C3011 H3011c . . .955 ?
C302 C3021 . . 1.506(8) ?
C302 C303 . . 1.445(8) ?
C3021 H3021a . . .960 ?
C3021 H3021b . . .949 ?
C3021 H3021c . . .957 ?
C303 C3031 . . 1.508(7) ?
C303 C304 . . 1.428(7) ?
C3031 H3031a . . .953 ?
C3031 H3031b . . .955 ?
C3031 H3031c . . .937 ?
C304 C3041 . . 1.502(8) ?
C304 C305 . . 1.417(8) ?
C3041 H3041a . . .955 ?
C3041 H3041b . . .949 ?
C3041 H3041c . . .962 ?
C305 C3051 . . 1.490(8) ?
C3051 H3051a . . .947 ?
C3051 H3051b . . .949 ?
C3051 H3051c . . .949 ?
C011 C012 . . 1.498(17) ?
C011 H011a . . .959 ?
C011 H011b . . .964 ?
C011 H011c . . .972 ?
C012 O012 . . 1.212(14) ?
C012 C013 . . 1.46(2) ?
C013 H013a . . .943 ?
C013 H013b . . .976 ?
C013 H013c . . .980 ?
C021 C022 . . 1.506(17) ?
C021 H021a . . .957 ?
C021 H021b . . .956 ?
C021 H021c . . .950 ?
C022 O022 . . 1.192(13) ?
C022 C023 . . 1.436(16) ?
C023 H023a . . .968 ?
C023 H023b . . 1.005 ?
C023 H023c . . .949 ?
C031 C032 . . 1.42(3) ?
C031 H031a . . .86 ?
C031 H031b . . .937 ?
C031 H031c . . .960 ?
C032 O032 . . 1.29(3) ?
C032 C033 . . 1.48(5) ?
C033 H033a . . .89 ?
C033 H033b . . .92 ?
C033 H033c . . .95 ?

loop_
_geom_hbond_atom_site_label_D
_geom_hbond_atom_site_label_H
_geom_hbond_atom_site_label_A
_geom_hbond_site_symmetry_D
_geom_hbond_site_symmetry_H
_geom_hbond_site_symmetry_A
_geom_hbond_distance_DH
_geom_hbond_distance_HA
_geom_hbond_distance_DA
_geom_hbond_angle_DHA
_geom_hbond_publ_flag
? ? ? ? ? ? ? ? ? ? ?

loop_
_geom_torsion_atom_site_label_1
_geom_torsion_atom_site_label_2
_geom_torsion_atom_site_label_3
_geom_torsion_atom_site_label_4
_geom_torsion_site_symmetry_1
_geom_torsion_site_symmetry_2
_geom_torsion_site_symmetry_3
_geom_torsion_site_symmetry_4
_geom_torsion
_geom_torsion_publ_flag
? ? ? ? ? ? ? ? ? ?
